data_4105481
loop_
_publ_author_name
'William Chadwick Ellis'
'Camly T. Tran'
'Matthew A. Denardo'
'Andreas Fischer'
'Alexander D. Ryabov'
'Terrence J. Collins'

_publ_contact_author_address
;
Institute for Green Science
Department of Chemistry
Carnegie Mellon University
4400 Fifth Avenue,
Pittsburgh
PA 15213
USA
;
_publ_contact_author_email tc1u@andrew.cmu.edu
_publ_contact_author_name 'Terrence Collins'
_publ_section_title
;
 Design of More Powerful Iron-TAML Peroxidase Enzyme Mimics
;
_journal_name_full 'Journal of the American Chemical Society'
_journal_page_first 18052
_journal_page_last 18053
_journal_paper_doi 10.1021/ja9086837
_journal_volume 131
_journal_year 2009
_chemical_compound_source 'Local laboratory'
_chemical_formula_moiety 'C36 H30 N P2, C20 H16 Fe N6 O9, C H4 O'
_chemical_formula_sum 'C57 H50 Fe N7 O10 P2'
_chemical_formula_weight 1110.83
_chemical_name_systematic
;
 ?
;
_space_group_IT_number 14
_symmetry_cell_setting monoclinic
_symmetry_space_group_name_Hall '-P 2ybc'
_symmetry_space_group_name_H-M 'P 1 21/c 1'
_atom_sites_solution_primary direct
_atom_sites_solution_secondary difmap
_audit_update_record
;
2009-06-25 # Formatted by publCIF
;
_cell_angle_alpha 90.00
_cell_angle_beta 95.45(2)
_cell_angle_gamma 90.00
_cell_formula_units_Z 4
_cell_length_a 17.401(4)
_cell_length_b 31.951(9)
_cell_length_c 9.613(2)
_cell_measurement_reflns_used 202
_cell_measurement_temperature 299
_cell_measurement_theta_max 17.7
_cell_measurement_theta_min 4.4
_cell_volume 5320(2)
_computing_cell_refinement 'Dirax (Duisenberg, 1993)'
_computing_data_collection 'Collect (Nonius, 1999)'
_computing_data_reduction 'EvalCCD (Duisenberg et al., 2003)'
_computing_structure_refinement 'SHELXL-97 (Sheldrick, 1997)'
_computing_structure_solution 'SHELXS-97 (Sheldrick, 1997)'
_diffrn_ambient_temperature 299
_diffrn_measured_fraction_theta_full 0.977
_diffrn_measured_fraction_theta_max 0.977
_diffrn_measurement_device 'Bruker-Nonius KappaCCD'
_diffrn_measurement_method '\f & \w'
_diffrn_radiation_source 'fine-focus sealed tube'
_diffrn_radiation_type ' MoK\a'
_diffrn_radiation_wavelength_id all
_diffrn_reflns_av_R_equivalents 0.065
_diffrn_reflns_av_sigmaI/netI 0.045
_diffrn_reflns_limit_h_max 22
_diffrn_reflns_limit_h_min -22
_diffrn_reflns_limit_k_max 40
_diffrn_reflns_limit_k_min -41
_diffrn_reflns_limit_l_max 12
_diffrn_reflns_limit_l_min -12
_diffrn_reflns_number 61270
_diffrn_reflns_theta_full 27.50
_diffrn_reflns_theta_max 27.50
_diffrn_reflns_theta_min 4.52
_exptl_absorpt_coefficient_mu 0.410
_exptl_absorpt_correction_type none
_exptl_crystal_colour brown
_exptl_crystal_density_diffrn 1.387
_exptl_crystal_description block
_exptl_crystal_F_000 2308
_exptl_crystal_size_max 0.52
_exptl_crystal_size_mid 0.18
_exptl_crystal_size_min 0.12
_refine_diff_density_max 0.456
_refine_diff_density_min -0.428
_refine_diff_density_rms 0.057
_refine_ls_extinction_method none
_refine_ls_goodness_of_fit_ref 1.086
_refine_ls_hydrogen_treatment constr
_refine_ls_matrix_type full
_refine_ls_number_parameters 699
_refine_ls_number_reflns 11942
_refine_ls_number_restraints 6
_refine_ls_restrained_S_all 1.086
_refine_ls_R_factor_all 0.0779
_refine_ls_R_factor_gt 0.0488
_refine_ls_shift/su_max 0.001
_refine_ls_shift/su_mean <0.001
_refine_ls_structure_factor_coef Fsqd
_refine_ls_weighting_details 'calc w=1/[\s^2^(Fo^2^)+(0.0314P)^2^+4.6909P] where P=(Fo^2^+2Fc^2^)/3'
_refine_ls_weighting_scheme calc
_refine_ls_wR_factor_gt 0.0942
_refine_ls_wR_factor_ref 0.1069
_reflns_number_gt 8921
_reflns_number_total 11942
_reflns_threshold_expression I>2\s(I)
_cod_data_source_file ja9086837_si_002.cif
_cod_data_source_block I
_cod_original_cell_volume 5321(2)
_cod_original_sg_symbol_H-M 'P 21/c'
_cod_database_code 4105481

loop_
_symmetry_equiv_pos_as_xyz
'x, y, z'
'-x, y+1/2, -z+1/2'
'-x, -y, -z'
'x, -y-1/2, z-1/2'

loop_
_atom_site_label
_atom_site_type_symbol
_atom_site_fract_x
_atom_site_fract_y
_atom_site_fract_z
_atom_site_U_iso_or_equiv
_atom_site_adp_type
_atom_site_occupancy
_atom_site_symmetry_multiplicity
_atom_site_calc_flag
_atom_site_refinement_flags
C1 C 0.89615(13) 0.05365(7) 1.0370(2) 0.0260(5) Uani 1 1 d .
C2 C 0.89756(14) 0.01123(7) 1.0748(2) 0.0300(5) Uani 1 1 d .
C3 C 0.95747(14) -0.00386(8) 1.1663(3) 0.0350(6) Uani 1 1 d .
C4 C 1.01587(14) 0.02270(9) 1.2173(3) 0.0399(6) Uani 1 1 d .
C5 C 1.01603(15) 0.06434(9) 1.1770(3) 0.0425(6) Uani 1 1 d .
C6 C 0.95593(14) 0.07992(8) 1.0874(3) 0.0354(6) Uani 1 1 d .
C7 C 0.72913(13) 0.05855(7) 0.9966(2) 0.0290(5) Uani 1 1 d .
C8 C 0.72880(15) 0.04562(8) 1.1353(3) 0.0381(6) Uani 1 1 d .
C9 C 0.66025(17) 0.03437(10) 1.1887(3) 0.0498(7) Uani 1 1 d .
C10 C 0.59148(17) 0.03615(10) 1.1060(3) 0.0546(8) Uani 1 1 d .
C11 C 0.59118(16) 0.04957(10) 0.9682(3) 0.0513(8) Uani 1 1 d .
C12 C 0.65933(14) 0.06075(8) 0.9135(3) 0.0377(6) Uani 1 1 d .
C13 C 0.81810(13) 0.04854(7) 0.7555(2) 0.0239(5) Uani 1 1 d .
C14 C 0.78353(14) 0.00939(7) 0.7314(3) 0.0317(5) Uani 1 1 d .
C15 C 0.78797(15) -0.01063(8) 0.6031(3) 0.0389(6) Uani 1 1 d .
C16 C 0.82679(16) 0.00828(8) 0.5008(3) 0.0405(6) Uani 1 1 d .
C17 C 0.86212(18) 0.04679(8) 0.5249(3) 0.0441(7) Uani 1 1 d .
C18 C 0.85814(15) 0.06720(7) 0.6518(2) 0.0342(6) Uani 1 1 d .
C19 C 0.89188(15) 0.19986(7) 0.9762(3) 0.0336(5) Uani 1 1 d .
C20 C 0.95497(16) 0.18821(9) 0.9058(3) 0.0419(6) Uani 1 1 d .
C21 C 1.01891(18) 0.21420(10) 0.9071(3) 0.0539(8) Uani 1 1 d .
C22 C 1.01987(19) 0.25205(10) 0.9762(3) 0.0561(8) Uani 1 1 d .
C23 C 0.9582(2) 0.26405(10) 1.0469(3) 0.0582(9) Uani 1 1 d .
C24 C 0.89363(18) 0.23816(9) 1.0491(3) 0.0474(7) Uani 1 1 d .
C25 C 0.73147(13) 0.19244(7) 0.8636(2) 0.0276(5) Uani 1 1 d .
C26 C 0.70344(15) 0.23167(8) 0.9004(3) 0.0420(6) Uani 1 1 d .
C27 C 0.64388(16) 0.25042(9) 0.8184(3) 0.0471(7) Uani 1 1 d .
C28 C 0.61204(16) 0.23095(9) 0.6989(3) 0.0424(6) Uani 1 1 d .
C29 C 0.63935(18) 0.19234(9) 0.6611(3) 0.0494(7) Uani 1 1 d .
C30 C 0.69888(17) 0.17303(8) 0.7434(3) 0.0424(7) Uani 1 1 d .
C31 C 0.77825(16) 0.16078(8) 1.1428(2) 0.0353(6) Uani 1 1 d .
C32 C 0.8323(2) 0.16057(9) 1.2590(3) 0.0511(8) Uani 1 1 d .
C33 C 0.8082(3) 0.14876(11) 1.3887(3) 0.0700(11) Uani 1 1 d .
C34 C 0.7329(3) 0.13719(11) 1.4006(3) 0.0734(12) Uani 1 1 d .
C35 C 0.6791(2) 0.13826(11) 1.2883(4) 0.0648(10) Uani 1 1 d .
C36 C 0.70198(18) 0.15022(9) 1.1579(3) 0.0483(7) Uani 1 1 d .
C37 C 0.38131(13) 0.10379(7) 1.1913(2) 0.0265(5) Uani 1 1 d .
C38 C 0.38937(15) 0.06264(7) 1.2419(3) 0.0340(6) Uani 1 1 d .
C39 C 0.43081(16) 0.05487(8) 1.3691(3) 0.0401(6) Uani 1 1 d .
C40 C 0.46418(16) 0.08808(8) 1.4445(3) 0.0397(6) Uani 1 1 d .
C41 C 0.45937(14) 0.12956(8) 1.3972(2) 0.0331(5) Uani 1 1 d .
C42 C 0.41797(13) 0.13708(7) 1.2700(2) 0.0252(5) Uani 1 1 d .
C43 C 0.42832(12) 0.21506(7) 1.2537(2) 0.0244(5) Uani 1 1 d .
C44 C 0.39083(12) 0.25005(7) 1.1563(2) 0.0234(4) Uani 1 1 d .
C45 C 0.29234(12) 0.25396(7) 0.9542(2) 0.0225(4) Uani 1 1 d .
C46 C 0.28020(13) 0.29712(7) 0.9439(2) 0.0256(5) Uani 1 1 d .
C47 C 0.22693(13) 0.31155(7) 0.8384(2) 0.0282(5) Uani 1 1 d .
C48 C 0.18664(13) 0.28482(7) 0.7446(2) 0.0315(5) Uani 1 1 d .
C49 C 0.19796(13) 0.24180(7) 0.7571(2) 0.0290(5) Uani 1 1 d .
C50 C 0.25038(12) 0.22548(7) 0.8622(2) 0.0230(4) Uani 1 1 d .
C51 C 0.22599(14) 0.15086(7) 0.8279(2) 0.0315(5) Uani 1 1 d .
C52 C 0.26058(15) 0.10600(7) 0.8396(3) 0.0345(6) Uani 1 1 d .
C53 C 0.33036(17) 0.10368(8) 0.7503(3) 0.0439(7) Uani 1 1 d .
C54 C 0.19883(19) 0.07500(8) 0.7796(3) 0.0551(8) Uani 1 1 d .
C55 C 0.28880(14) 0.09105(7) 0.9896(2) 0.0311(5) Uani 1 1 d .
C56 C 0.52158(17) 0.16398(13) 0.9539(4) 0.0670(10) Uani 1 1 d .
C57 C 0.0376(2) 0.38093(15) 0.0062(4) 0.0823(12) Uani 1 1 d .
Fe1 Fe 0.352864(18) 0.175186(9) 1.02735(3) 0.02138(8) Uani 1 1 d .
P1 P 0.81718(3) 0.074210(18) 0.92326(6) 0.02360(13) Uani 1 1 d .
P2 P 0.80817(4) 0.166429(18) 0.96826(6) 0.02686(14) Uani 1 1 d .
N1 N 0.82708(11) 0.12310(6) 0.89723(19) 0.0291(4) Uani 1 1 d .
N2 N 0.34059(11) 0.11674(6) 1.06422(19) 0.0264(4) Uani 1 1 d .
N3 N 0.40554(10) 0.17641(6) 1.20510(18) 0.0242(4) Uani 1 1 d .
N4 N 0.34389(10) 0.23340(5) 1.05174(18) 0.0225(4) Uani 1 1 d .
N5 N 0.27015(10) 0.18270(5) 0.88588(18) 0.0236(4) Uani 1 1 d .
N6 N 0.50851(18) 0.07927(8) 1.5776(3) 0.0622(8) Uani 1 1 d .
N7 N 0.21335(13) 0.35687(6) 0.8257(2) 0.0379(5) Uani 1 1 d .
O1 O 0.50122(18) 0.04457(7) 1.6321(2) 0.0833(9) Uani 1 1 d .
O2 O 0.5506(2) 0.10666(9) 1.6308(3) 0.1074(12) Uani 1 1 d U
O3 O 0.47069(9) 0.22398(5) 1.35814(16) 0.0323(4) Uani 1 1 d .
O4 O 0.40356(9) 0.28768(5) 1.18030(16) 0.0301(4) Uani 1 1 d .
O5 O 0.24561(13) 0.38026(6) 0.9133(2) 0.0531(5) Uani 1 1 d .
O6 O 0.16976(13) 0.36969(6) 0.7272(2) 0.0612(6) Uani 1 1 d .
O7 O 0.16229(11) 0.15608(6) 0.7644(2) 0.0548(6) Uani 1 1 d .
O8 O 0.26765(12) 0.05673(5) 1.03001(19) 0.0485(5) Uani 1 1 d .
O9 O 0.44728(9) 0.17551(5) 0.91288(17) 0.0363(4) Uani 1 1 d .
O10 O 0.02007(12) 0.36834(8) 0.1385(2) 0.0681(7) Uani 1 1 d .
H2 H 0.8585 -0.0067 1.0386 0.036 Uiso 1 1 calc R
H3 H 0.9583 -0.0318 1.1933 0.042 Uiso 1 1 calc R
H4 H 1.0557 0.0125 1.2795 0.048 Uiso 1 1 calc R
H5 H 1.0565 0.0818 1.2102 0.051 Uiso 1 1 calc R
H6 H 0.9556 0.1079 1.0610 0.043 Uiso 1 1 calc R
H8 H 0.7750 0.0445 1.1925 0.046 Uiso 1 1 calc R
H9 H 0.6609 0.0256 1.2811 0.060 Uiso 1 1 calc R
H10 H 0.5457 0.0285 1.1416 0.066 Uiso 1 1 calc R
H11 H 0.5447 0.0511 0.9120 0.062 Uiso 1 1 calc R
H12 H 0.6583 0.0697 0.8213 0.045 Uiso 1 1 calc R
H14 H 0.7577 -0.0033 0.8006 0.038 Uiso 1 1 calc R
H15 H 0.7649 -0.0366 0.5865 0.047 Uiso 1 1 calc R
H16 H 0.8292 -0.0050 0.4152 0.049 Uiso 1 1 calc R
H17 H 0.8886 0.0591 0.4559 0.053 Uiso 1 1 calc R
H18 H 0.8819 0.0931 0.6678 0.041 Uiso 1 1 calc R
H20 H 0.9542 0.1629 0.8578 0.050 Uiso 1 1 calc R
H21 H 1.0612 0.2061 0.8612 0.065 Uiso 1 1 calc R
H22 H 1.0624 0.2696 0.9751 0.067 Uiso 1 1 calc R
H23 H 0.9595 0.2896 1.0936 0.070 Uiso 1 1 calc R
H24 H 0.8524 0.2461 1.0979 0.057 Uiso 1 1 calc R
H26 H 0.7252 0.2451 0.9805 0.050 Uiso 1 1 calc R
H27 H 0.6252 0.2763 0.8440 0.056 Uiso 1 1 calc R
H28 H 0.5721 0.2438 0.6434 0.051 Uiso 1 1 calc R
H29 H 0.6177 0.1793 0.5803 0.059 Uiso 1 1 calc R
H30 H 0.7169 0.1470 0.7178 0.051 Uiso 1 1 calc R
H32 H 0.8833 0.1681 1.2510 0.061 Uiso 1 1 calc R
H33 H 0.8436 0.1488 1.4675 0.084 Uiso 1 1 calc R
H34 H 0.7186 0.1285 1.4868 0.088 Uiso 1 1 calc R
H35 H 0.6280 0.1312 1.2977 0.078 Uiso 1 1 calc R
H36 H 0.6656 0.1511 1.0806 0.058 Uiso 1 1 calc R
H38 H 0.3668 0.0406 1.1897 0.041 Uiso 1 1 calc R
H39 H 0.4361 0.0277 1.4034 0.048 Uiso 1 1 calc R
H41 H 0.4832 0.1512 1.4496 0.040 Uiso 1 1 calc R
H46 H 0.3069 0.3156 1.0058 0.031 Uiso 1 1 calc R
H48 H 0.1522 0.2955 0.6735 0.038 Uiso 1 1 calc R
H49 H 0.1704 0.2238 0.6949 0.035 Uiso 1 1 calc R
H53A H 0.3136 0.1107 0.6552 0.066 Uiso 1 1 calc R
H53B H 0.3511 0.0758 0.7542 0.066 Uiso 1 1 calc R
H53C H 0.3694 0.1231 0.7864 0.066 Uiso 1 1 calc R
H54A H 0.1551 0.0763 0.8332 0.083 Uiso 1 1 calc R
H54B H 0.2197 0.0472 0.7837 0.083 Uiso 1 1 calc R
H54C H 0.1830 0.0822 0.6841 0.083 Uiso 1 1 calc R
H56A H 0.5229 0.1481 1.0389 0.101 Uiso 1 1 calc R
H56B H 0.5530 0.1885 0.9694 0.101 Uiso 1 1 calc R
H56C H 0.5411 0.1472 0.8823 0.101 Uiso 1 1 calc R
H57A H 0.0543 0.4096 0.0099 0.123 Uiso 1 1 calc R
H57B H -0.0075 0.3783 -0.0589 0.123 Uiso 1 1 calc R
H57C H 0.0781 0.3636 -0.0233 0.123 Uiso 1 1 calc R
H9O H 0.4415 0.1915 0.8359 0.044 Uiso 1 1 d R
H10A H 0.0602 0.3638 0.1881 0.102 Uiso 1 1 calc R

loop_
_atom_site_aniso_label
_atom_site_aniso_U_11
_atom_site_aniso_U_22
_atom_site_aniso_U_33
_atom_site_aniso_U_23
_atom_site_aniso_U_13
_atom_site_aniso_U_12
C1 0.0254(12) 0.0294(12) 0.0224(11) -0.0028(9) -0.0011(9) 0.0023(9)
C2 0.0306(13) 0.0287(12) 0.0297(12) 0.0002(10) -0.0021(10) -0.0001(10)
C3 0.0333(13) 0.0355(13) 0.0349(13) 0.0055(11) -0.0035(11) 0.0065(11)
C4 0.0291(14) 0.0555(17) 0.0330(14) -0.0029(12) -0.0081(11) 0.0105(12)
C5 0.0331(14) 0.0473(16) 0.0445(16) -0.0126(13) -0.0095(12) -0.0047(12)
C6 0.0370(14) 0.0320(13) 0.0361(13) -0.0072(11) -0.0028(11) -0.0009(11)
C7 0.0294(12) 0.0293(12) 0.0283(12) 0.0041(9) 0.0028(10) 0.0020(10)
C8 0.0338(14) 0.0470(15) 0.0334(14) 0.0087(11) 0.0022(11) 0.0064(12)
C9 0.0473(17) 0.0630(19) 0.0412(16) 0.0148(14) 0.0161(14) 0.0047(14)
C10 0.0381(16) 0.068(2) 0.061(2) 0.0106(16) 0.0202(15) -0.0017(15)
C11 0.0307(15) 0.065(2) 0.0576(19) 0.0040(15) -0.0021(13) 0.0016(14)
C12 0.0313(14) 0.0468(15) 0.0344(13) 0.0070(12) -0.0010(11) 0.0036(11)
C13 0.0268(12) 0.0218(11) 0.0219(11) 0.0000(8) -0.0040(9) 0.0028(9)
C14 0.0338(13) 0.0290(12) 0.0314(13) 0.0019(10) -0.0025(10) -0.0040(10)
C15 0.0458(16) 0.0274(13) 0.0409(15) -0.0068(11) -0.0088(12) -0.0058(11)
C16 0.0610(18) 0.0326(13) 0.0260(13) -0.0079(10) -0.0061(12) 0.0032(12)
C17 0.072(2) 0.0338(14) 0.0275(13) 0.0009(11) 0.0093(13) -0.0035(13)
C18 0.0527(16) 0.0229(12) 0.0270(12) -0.0018(9) 0.0044(11) -0.0058(11)
C19 0.0411(14) 0.0274(12) 0.0306(13) -0.0015(10) -0.0055(11) -0.0005(11)
C20 0.0493(17) 0.0383(14) 0.0392(15) -0.0037(12) 0.0093(13) -0.0064(12)
C21 0.0485(18) 0.0584(19) 0.0559(19) 0.0006(15) 0.0100(15) -0.0131(15)
C22 0.0512(19) 0.0570(19) 0.0568(19) 0.0071(16) -0.0120(16) -0.0207(16)
C23 0.069(2) 0.0403(17) 0.060(2) -0.0102(14) -0.0203(17) -0.0139(15)
C24 0.0514(17) 0.0403(15) 0.0487(17) -0.0127(13) -0.0053(14) -0.0002(13)
C25 0.0318(13) 0.0256(11) 0.0264(11) 0.0014(9) 0.0078(10) 0.0032(10)
C26 0.0374(15) 0.0357(14) 0.0518(17) -0.0113(12) -0.0018(12) 0.0060(12)
C27 0.0409(16) 0.0363(15) 0.0639(19) -0.0027(13) 0.0047(14) 0.0135(12)
C28 0.0393(15) 0.0478(16) 0.0406(15) 0.0132(13) 0.0061(12) 0.0114(13)
C29 0.066(2) 0.0524(17) 0.0278(14) 0.0006(12) -0.0051(13) 0.0154(15)
C30 0.0625(18) 0.0351(14) 0.0281(13) -0.0038(11) -0.0034(12) 0.0152(13)
C31 0.0521(16) 0.0317(13) 0.0230(12) 0.0003(10) 0.0083(11) 0.0098(12)
C32 0.070(2) 0.0519(17) 0.0295(14) 0.0016(12) -0.0031(14) 0.0125(15)
C33 0.113(3) 0.069(2) 0.0276(15) 0.0056(15) -0.0008(18) 0.026(2)
C34 0.123(4) 0.065(2) 0.0378(18) 0.0122(16) 0.036(2) 0.032(2)
C35 0.083(3) 0.062(2) 0.055(2) 0.0112(17) 0.0396(19) 0.0167(18)
C36 0.0593(19) 0.0504(17) 0.0377(15) 0.0038(13) 0.0184(14) 0.0109(14)
C37 0.0270(12) 0.0256(11) 0.0273(12) 0.0041(9) 0.0042(9) 0.0016(9)
C38 0.0412(14) 0.0235(12) 0.0364(13) 0.0044(10) -0.0008(11) 0.0015(10)
C39 0.0524(17) 0.0283(13) 0.0394(15) 0.0113(11) 0.0026(12) 0.0085(12)
C40 0.0496(16) 0.0392(14) 0.0285(13) 0.0095(11) -0.0052(12) 0.0121(12)
C41 0.0346(14) 0.0340(13) 0.0294(12) 0.0012(10) -0.0041(10) 0.0034(10)
C42 0.0251(12) 0.0265(11) 0.0242(11) 0.0040(9) 0.0039(9) 0.0028(9)
C43 0.0208(11) 0.0296(12) 0.0231(11) -0.0005(9) 0.0036(9) -0.0014(9)
C44 0.0216(11) 0.0255(11) 0.0236(11) -0.0042(9) 0.0053(9) -0.0015(9)
C45 0.0207(11) 0.0220(10) 0.0250(11) 0.0009(9) 0.0039(9) 0.0002(8)
C46 0.0246(12) 0.0232(11) 0.0292(12) -0.0003(9) 0.0042(9) 0.0009(9)
C47 0.0268(12) 0.0228(11) 0.0363(13) 0.0052(9) 0.0090(10) 0.0071(9)
C48 0.0270(12) 0.0354(13) 0.0316(13) 0.0073(10) 0.0001(10) 0.0063(10)
C49 0.0259(12) 0.0306(12) 0.0294(12) 0.0016(10) -0.0025(10) -0.0005(10)
C50 0.0212(11) 0.0230(11) 0.0253(11) 0.0015(9) 0.0045(9) 0.0003(9)
C51 0.0339(14) 0.0262(12) 0.0328(13) -0.0001(10) -0.0049(11) -0.0037(10)
C52 0.0486(15) 0.0208(11) 0.0314(13) -0.0019(10) -0.0104(11) -0.0048(11)
C53 0.069(2) 0.0320(14) 0.0306(14) -0.0039(11) 0.0033(13) 0.0080(13)
C54 0.075(2) 0.0290(14) 0.0551(18) -0.0017(13) -0.0277(16) -0.0124(14)
C55 0.0401(14) 0.0216(11) 0.0312(13) 0.0001(9) 0.0013(11) -0.0025(10)
C56 0.0358(17) 0.105(3) 0.061(2) 0.036(2) 0.0091(15) 0.0185(17)
C57 0.055(2) 0.123(4) 0.067(2) 0.035(2) -0.0030(18) -0.005(2)
Fe1 0.02431(16) 0.01807(15) 0.02123(15) 0.00068(12) -0.00055(12) -0.00058(13)
P1 0.0258(3) 0.0229(3) 0.0215(3) 0.0010(2) -0.0006(2) 0.0013(2)
P2 0.0356(3) 0.0236(3) 0.0216(3) -0.0017(2) 0.0038(2) 0.0034(2)
N1 0.0383(11) 0.0225(9) 0.0270(10) -0.0018(8) 0.0049(8) 0.0031(8)
N2 0.0322(11) 0.0206(9) 0.0256(10) 0.0024(7) -0.0007(8) -0.0017(8)
N3 0.0273(10) 0.0235(9) 0.0212(9) 0.0019(7) -0.0010(7) -0.0007(8)
N4 0.0234(9) 0.0191(9) 0.0242(9) -0.0013(7) -0.0013(8) -0.0007(7)
N5 0.0247(10) 0.0205(9) 0.0246(9) -0.0008(7) -0.0023(8) -0.0021(7)
N6 0.090(2) 0.0463(15) 0.0454(15) 0.0086(12) -0.0219(14) 0.0178(15)
N7 0.0404(13) 0.0269(11) 0.0470(13) 0.0084(10) 0.0080(11) 0.0090(10)
O1 0.146(3) 0.0463(13) 0.0504(14) 0.0160(11) -0.0264(15) 0.0223(14)
O2 0.151(3) 0.0656(17) 0.087(2) 0.0209(15) -0.082(2) -0.0117(18)
O3 0.0325(9) 0.0344(9) 0.0283(9) -0.0028(7) -0.0060(7) -0.0041(7)
O4 0.0395(10) 0.0228(8) 0.0272(8) -0.0051(6) -0.0002(7) -0.0029(7)
O5 0.0716(15) 0.0238(9) 0.0618(13) -0.0022(9) -0.0036(11) 0.0072(9)
O6 0.0672(14) 0.0430(12) 0.0695(15) 0.0152(10) -0.0149(12) 0.0212(10)
O7 0.0433(11) 0.0334(10) 0.0807(15) -0.0042(10) -0.0298(11) -0.0052(9)
O8 0.0693(14) 0.0302(10) 0.0433(11) 0.0075(8) -0.0098(10) -0.0205(9)
O9 0.0341(9) 0.0430(10) 0.0331(9) 0.0178(8) 0.0094(7) 0.0126(8)
O10 0.0379(12) 0.0951(18) 0.0708(16) 0.0322(14) 0.0019(11) 0.0128(12)

loop_
_atom_type_symbol
_atom_type_description
_atom_type_scat_dispersion_real
_atom_type_scat_dispersion_imag
_atom_type_scat_source
C C 0.0033 0.0016 'International Tables Vol C Tables 4.2.6.8 and 6.1.1.4'
H H 0.0000 0.0000 'International Tables Vol C Tables 4.2.6.8 and 6.1.1.4'
Fe Fe 0.3463 0.8444 'International Tables Vol C Tables 4.2.6.8 and 6.1.1.4'
N N 0.0061 0.0033 'International Tables Vol C Tables 4.2.6.8 and 6.1.1.4'
O O 0.0106 0.0060 'International Tables Vol C Tables 4.2.6.8 and 6.1.1.4'
P P 0.1023 0.0942 'International Tables Vol C Tables 4.2.6.8 and 6.1.1.4'

loop_
_diffrn_radiation_wavelength
0.71073

loop_
_geom_angle_atom_site_label_1
_geom_angle_atom_site_label_2
_geom_angle_atom_site_label_3
_geom_angle
C6 C1 C2 120.0(2)
C6 C1 P1 119.71(18)
C2 C1 P1 120.29(17)
C3 C2 C1 119.6(2)
C4 C3 C2 119.8(2)
C3 C4 C5 120.9(2)
C6 C5 C4 119.9(2)
C5 C6 C1 119.8(2)
C12 C7 C8 118.7(2)
C12 C7 P1 119.08(18)
C8 C7 P1 122.15(18)
C9 C8 C7 120.7(2)
C10 C9 C8 120.4(3)
C9 C10 C11 119.2(3)
C12 C11 C10 120.9(3)
C11 C12 C7 120.0(2)
C14 C13 C18 119.9(2)
C14 C13 P1 120.83(17)
C18 C13 P1 119.17(17)
C13 C14 C15 119.8(2)
C16 C15 C14 119.9(2)
C15 C16 C17 120.5(2)
C16 C17 C18 120.4(2)
C17 C18 C13 119.6(2)
C20 C19 C24 119.5(2)
C20 C19 P2 119.46(19)
C24 C19 P2 121.0(2)
C21 C20 C19 120.2(3)
C22 C21 C20 120.1(3)
C23 C22 C21 120.5(3)
C22 C23 C24 120.5(3)
C23 C24 C19 119.1(3)
C30 C25 C26 119.1(2)
C30 C25 P2 118.92(18)
C26 C25 P2 121.99(19)
C27 C26 C25 120.3(3)
C28 C27 C26 120.1(3)
C27 C28 C29 120.1(3)
C28 C29 C30 120.3(3)
C25 C30 C29 120.1(2)
C32 C31 C36 119.6(3)
C32 C31 P2 120.8(2)
C36 C31 P2 118.8(2)
C31 C32 C33 118.6(3)
C34 C33 C32 120.8(3)
C35 C34 C33 121.0(3)
C34 C35 C36 118.9(4)
C31 C36 C35 120.9(3)
C38 C37 N2 126.7(2)
C38 C37 C42 119.4(2)
N2 C37 C42 113.81(19)
C39 C38 C37 120.1(2)
C40 C39 C38 119.0(2)
C39 C40 C41 123.2(2)
C39 C40 N6 118.2(2)
C41 C40 N6 118.6(2)
C42 C41 C40 117.5(2)
C41 C42 N3 126.3(2)
C41 C42 C37 120.8(2)
N3 C42 C37 112.89(19)
O3 C43 N3 128.7(2)
O3 C43 C44 120.75(19)
N3 C43 C44 110.53(18)
O4 C44 N4 127.5(2)
O4 C44 C43 121.69(19)
N4 C44 C43 110.81(18)
C46 C45 N4 126.4(2)
C46 C45 C50 121.5(2)
N4 C45 C50 112.03(18)
C47 C46 C45 117.8(2)
C48 C47 C46 122.3(2)
C48 C47 N7 119.1(2)
C46 C47 N7 118.6(2)
C47 C48 C49 119.6(2)
C48 C49 C50 120.6(2)
C49 C50 C45 118.2(2)
C49 C50 N5 127.3(2)
C45 C50 N5 114.45(18)
O7 C51 N5 123.4(2)
O7 C51 C52 119.2(2)
N5 C51 C52 117.4(2)
C54 C52 C55 107.4(2)
C54 C52 C53 108.5(2)
C55 C52 C53 107.7(2)
C54 C52 C51 108.4(2)
C55 C52 C51 115.89(19)
C53 C52 C51 108.7(2)
O8 C55 N2 124.8(2)
O8 C55 C52 119.3(2)
N2 C55 C52 115.82(19)
N3 Fe1 N4 84.51(8)
N3 Fe1 N5 158.19(8)
N4 Fe1 N5 84.15(7)
N3 Fe1 N2 84.52(8)
N4 Fe1 N2 158.04(8)
N5 Fe1 N2 99.52(8)
N3 Fe1 O9 98.16(8)
N4 Fe1 O9 98.11(7)
N5 Fe1 O9 101.85(8)
N2 Fe1 O9 102.24(8)
N1 P1 C1 111.46(11)
N1 P1 C13 107.09(10)
C1 P1 C13 107.77(10)
N1 P1 C7 116.02(11)
C1 P1 C7 106.72(11)
C13 P1 C7 107.46(11)
N1 P2 C25 109.57(11)
N1 P2 C19 109.54(11)
C25 P2 C19 107.69(11)
N1 P2 C31 113.56(11)
C25 P2 C31 107.52(11)
C19 P2 C31 108.78(12)
P2 N1 P1 139.04(13)
C55 N2 C37 121.82(18)
C55 N2 Fe1 124.50(15)
C37 N2 Fe1 112.91(14)
C43 N3 C42 128.79(18)
C43 N3 Fe1 115.79(14)
C42 N3 Fe1 115.40(14)
C44 N4 C45 128.43(18)
C44 N4 Fe1 115.63(14)
C45 N4 Fe1 115.84(14)
C51 N5 C50 122.28(18)
C51 N5 Fe1 123.93(15)
C50 N5 Fe1 113.03(13)
O2 N6 O1 123.1(3)
O2 N6 C40 118.4(3)
O1 N6 C40 118.5(3)
O5 N7 O6 122.5(2)
O5 N7 C47 119.0(2)
O6 N7 C47 118.4(2)
C56 O9 Fe1 128.64(17)
C3 C2 H2 120.2
C1 C2 H2 120.2
C4 C3 H3 120.1
C2 C3 H3 120.1
C3 C4 H4 119.6
C5 C4 H4 119.6
C6 C5 H5 120.1
C4 C5 H5 120.1
C5 C6 H6 120.1
C1 C6 H6 120.1
C9 C8 H8 119.6
C7 C8 H8 119.6
C10 C9 H9 119.8
C8 C9 H9 119.8
C9 C10 H10 120.4
C11 C10 H10 120.4
C12 C11 H11 119.6
C10 C11 H11 119.6
C11 C12 H12 120.0
C7 C12 H12 120.0
C13 C14 H14 120.1
C15 C14 H14 120.1
C16 C15 H15 120.0
C14 C15 H15 120.0
C15 C16 H16 119.7
C17 C16 H16 119.7
C16 C17 H17 119.8
C18 C17 H17 119.8
C17 C18 H18 120.2
C13 C18 H18 120.2
C21 C20 H20 119.9
C19 C20 H20 119.9
C22 C21 H21 119.9
C20 C21 H21 119.9
C23 C22 H22 119.8
C21 C22 H22 119.8
C22 C23 H23 119.7
C24 C23 H23 119.7
C23 C24 H24 120.4
C19 C24 H24 120.4
C27 C26 H26 119.8
C25 C26 H26 119.8
C28 C27 H27 119.9
C26 C27 H27 119.9
C27 C28 H28 120.0
C29 C28 H28 120.0
C28 C29 H29 119.9
C30 C29 H29 119.9
C25 C30 H30 120.0
C29 C30 H30 120.0
C31 C32 H32 120.7
C33 C32 H32 120.7
C34 C33 H33 119.6
C32 C33 H33 119.6
C35 C34 H34 119.5
C33 C34 H34 119.5
C34 C35 H35 120.5
C36 C35 H35 120.5
C31 C36 H36 119.5
C35 C36 H36 119.5
C39 C38 H38 120.0
C37 C38 H38 120.0
C40 C39 H39 120.5
C38 C39 H39 120.5
C42 C41 H41 121.2
C40 C41 H41 121.2
C47 C46 H46 121.1
C45 C46 H46 121.1
C47 C48 H48 120.2
C49 C48 H48 120.2
C48 C49 H49 119.7
C50 C49 H49 119.7
C52 C53 H53A 109.5
C52 C53 H53B 109.5
H53A C53 H53B 109.5
C52 C53 H53C 109.5
H53A C53 H53C 109.5
H53B C53 H53C 109.5
C52 C54 H54A 109.5
C52 C54 H54B 109.5
H54A C54 H54B 109.5
C52 C54 H54C 109.5
H54A C54 H54C 109.5
H54B C54 H54C 109.5
O9 C56 H56A 109.5
O9 C56 H56B 109.5
H56A C56 H56B 109.5
O9 C56 H56C 109.5
H56A C56 H56C 109.5
H56B C56 H56C 109.5
O10 C57 H57A 109.5
O10 C57 H57B 109.5
H57A C57 H57B 109.5
O10 C57 H57C 109.5
H57A C57 H57C 109.5
H57B C57 H57C 109.5
C56 O9 H9O 114.9
Fe1 O9 H9O 114.2
C57 O10 H10A 109.5

loop_
_geom_bond_atom_site_label_1
_geom_bond_atom_site_label_2
_geom_bond_distance
C1 C6 1.388(3)
C1 C2 1.403(3)
C1 P1 1.797(2)
C2 C3 1.386(3)
C3 C4 1.378(4)
C4 C5 1.386(4)
C5 C6 1.383(4)
C7 C12 1.391(3)
C7 C8 1.396(3)
C7 P1 1.817(2)
C8 C9 1.390(4)
C9 C10 1.374(4)
C10 C11 1.392(4)
C11 C12 1.389(4)
C13 C14 1.398(3)
C13 C18 1.402(3)
C13 P1 1.811(2)
C14 C15 1.398(3)
C15 C16 1.384(4)
C16 C17 1.385(4)
C17 C18 1.390(3)
C19 C20 1.394(4)
C19 C24 1.409(3)
C19 P2 1.802(3)
C20 C21 1.388(4)
C21 C22 1.379(4)
C22 C23 1.378(5)
C23 C24 1.396(4)
C25 C30 1.385(3)
C25 C26 1.402(3)
C25 P2 1.797(2)
C26 C27 1.378(4)
C27 C28 1.376(4)
C28 C29 1.383(4)
C29 C30 1.387(4)
C31 C32 1.390(4)
C31 C36 1.390(4)
C31 P2 1.813(2)
C32 C33 1.403(4)
C33 C34 1.378(6)
C34 C35 1.361(5)
C35 C36 1.403(4)
C37 C38 1.404(3)
C37 N2 1.415(3)
C37 C42 1.421(3)
C38 C39 1.382(3)
C39 C40 1.382(4)
C40 C41 1.401(3)
C40 N6 1.457(3)
C41 C42 1.380(3)
C42 N3 1.411(3)
C43 O3 1.221(3)
C43 N3 1.366(3)
C43 C44 1.561(3)
C44 O4 1.241(3)
C44 N4 1.343(3)
C45 C46 1.397(3)
C45 N4 1.399(3)
C45 C50 1.421(3)
C46 C47 1.386(3)
C47 C48 1.383(3)
C47 N7 1.470(3)
C48 C49 1.392(3)
C49 C50 1.397(3)
C50 N5 1.422(3)
C51 O7 1.225(3)
C51 N5 1.362(3)
C51 C52 1.555(3)
C52 C54 1.533(3)
C52 C55 1.554(3)
C52 C53 1.554(4)
C55 O8 1.231(3)
C55 N2 1.370(3)
C56 O9 1.366(3)
C57 O10 1.395(4)
Fe1 N3 1.8611(18)
Fe1 N4 1.8831(18)
Fe1 N5 1.8992(18)
Fe1 N2 1.9164(19)
Fe1 O9 2.0623(17)
P1 N1 1.594(2)
P2 N1 1.5919(19)
N6 O2 1.222(4)
N6 O1 1.238(3)
N7 O5 1.222(3)
N7 O6 1.226(3)
C2 H2 0.9300
C3 H3 0.9300
C4 H4 0.9300
C5 H5 0.9300
C6 H6 0.9300
C8 H8 0.9300
C9 H9 0.9300
C10 H10 0.9300
C11 H11 0.9300
C12 H12 0.9300
C14 H14 0.9300
C15 H15 0.9300
C16 H16 0.9300
C17 H17 0.9300
C18 H18 0.9300
C20 H20 0.9300
C21 H21 0.9300
C22 H22 0.9300
C23 H23 0.9300
C24 H24 0.9300
C26 H26 0.9300
C27 H27 0.9300
C28 H28 0.9300
C29 H29 0.9300
C30 H30 0.9300
C32 H32 0.9300
C33 H33 0.9300
C34 H34 0.9300
C35 H35 0.9300
C36 H36 0.9300
C38 H38 0.9300
C39 H39 0.9300
C41 H41 0.9300
C46 H46 0.9300
C48 H48 0.9300
C49 H49 0.9300
C53 H53A 0.9600
C53 H53B 0.9600
C53 H53C 0.9600
C54 H54A 0.9600
C54 H54B 0.9600
C54 H54C 0.9600
C56 H56A 0.9600
C56 H56B 0.9600
C56 H56C 0.9600
C57 H57A 0.9600
C57 H57B 0.9600
C57 H57C 0.9600
O9 H9O 0.8977
O10 H10A 0.8200

loop_
_geom_hbond_atom_site_label_D
_geom_hbond_atom_site_label_H
_geom_hbond_atom_site_label_A
_geom_hbond_distance_DH
_geom_hbond_distance_HA
_geom_hbond_distance_DA
_geom_hbond_angle_DHA
_geom_hbond_site_symmetry_A
O9 H9O O4 0.90 1.71 2.576(2) 161 4_565
O10 H10A O7 0.82 1.96 2.762(3) 165 4_565
